data_1569178
loop_
_publ_author_name
'Dassonneville, Benjamin'
'Schollmeyer, Dieter'
'Detert, Heiner'

_publ_section_title
;
 5-[(4-Methylphenyl)sulfonyl]-1-phenylthiopyrano[4,3-b]indole-3(5H)-thione
 dichloromethane monosolvate
;
_journal_coeditor_code BT4137
_journal_issue 5
_journal_name_full IUCrData
_journal_paper_doi 10.1107/S2414314623003541
_journal_volume 8
_journal_year 2023
_chemical_formula_iupac 'C24 H17 N O2 S3, C H2 Cl2'
_chemical_formula_moiety 'C24 H17 N O2 S3, C H2 Cl2'
_chemical_formula_sum 'C25 H19 Cl2 N O2 S3'
_chemical_formula_weight 532.49
_chemical_name_common
'5-[(4-Methylphenyl)sulfonyl]-1-phenylthiopyrano[4,3-<i>b</i>]indole-3(5<i>H</i>)-thione dichloromethane monosolvate'
_space_group_crystal_system triclinic
_space_group_IT_number 2
_space_group_name_Hall '-P 1'
_space_group_name_H-M_alt 'P -1'
_atom_sites_solution_hydrogens geom
_atom_sites_solution_primary direct
_audit_creation_method SHELXL-2018/3
_cell_angle_alpha 97.689(9)
_cell_angle_beta 108.305(8)
_cell_angle_gamma 108.103(8)
_cell_formula_units_Z 2
_cell_length_a 9.8368(14)
_cell_length_b 10.2783(15)
_cell_length_c 13.2857(18)
_cell_measurement_reflns_used 25
_cell_measurement_temperature 193(2)
_cell_measurement_theta_max 70
_cell_measurement_theta_min 65
_cell_volume 1171.6(3)
_computing_cell_refinement
;
<i>CAD-4 Software</i> (Enraf--Nonius, 1989)
;
_computing_data_collection
;
<i>CAD-4 Software</i> (Enraf--Nonius, 1989)
;
_computing_data_reduction
;
CORINC (Dr\"ager & Gattow, 1971)
;
_computing_molecular_graphics
;
PLATON (Spek, 2020)
;
_computing_structure_refinement
;
SHELXL2018 (Sheldrick, 2015b)
;
_computing_structure_solution
;
SHELXT (Sheldrick, 2015a)
;
_diffrn_ambient_temperature 193(2)
_diffrn_measured_fraction_theta_full 1.000
_diffrn_measured_fraction_theta_max 0.999
_diffrn_measurement_device '\k-geometry diffractometer'
_diffrn_measurement_device_type 'Enraf--Nonius CAD-4'
_diffrn_measurement_method \w/2\q
_diffrn_radiation_monochromator graphite
_diffrn_radiation_type CuK\a
_diffrn_radiation_wavelength 1.54178
_diffrn_reflns_av_R_equivalents 0.0287
_diffrn_reflns_av_unetI/netI 0.0245
_diffrn_reflns_limit_h_max 0
_diffrn_reflns_limit_h_min -11
_diffrn_reflns_limit_k_max 12
_diffrn_reflns_limit_k_min -11
_diffrn_reflns_limit_l_max 16
_diffrn_reflns_limit_l_min -15
_diffrn_reflns_number 4706
_diffrn_reflns_theta_full 67.679
_diffrn_reflns_theta_max 69.987
_diffrn_reflns_theta_min 3.625
_diffrn_source 'rotating anode'
_diffrn_standards_decay_% 2
_diffrn_standards_interval_time 60
_diffrn_standards_number 3
_exptl_absorpt_coefficient_mu 5.195
_exptl_absorpt_correction_T_max 0.68
_exptl_absorpt_correction_T_min 0.24
_exptl_absorpt_correction_type numerical
_exptl_absorpt_process_details
;
(CORINC; Dr\"ager & Gattow, 1971)
;
_exptl_crystal_colour red
_exptl_crystal_density_diffrn 1.509
_exptl_crystal_description plate
_exptl_crystal_F_000 548
_exptl_crystal_size_max 0.400
_exptl_crystal_size_mid 0.200
_exptl_crystal_size_min 0.080
_refine_diff_density_max 0.487
_refine_diff_density_min -0.423
_refine_ls_extinction_method none
_refine_ls_goodness_of_fit_ref 1.017
_refine_ls_hydrogen_treatment constr
_refine_ls_matrix_type full
_refine_ls_number_parameters 299
_refine_ls_number_reflns 4431
_refine_ls_number_restraints 0
_refine_ls_restrained_S_all 1.017
_refine_ls_R_factor_all 0.0414
_refine_ls_R_factor_gt 0.0379
_refine_ls_shift/su_max 0.000
_refine_ls_shift/su_mean 0.000
_refine_ls_structure_factor_coef Fsqd
_refine_ls_weighting_details 'w=1/[\s^2^(Fo^2^)+(0.0626P)^2^+0.8284P] where P=(Fo^2^+2Fc^2^)/3'
_refine_ls_weighting_scheme calc
_refine_ls_wR_factor_gt 0.1037
_refine_ls_wR_factor_ref 0.1065
_reflns_number_gt 4039
_reflns_number_total 4431
_reflns_threshold_expression 'I > 2\s(I)'
_cod_data_source_file bt4137.cif
_cod_data_source_block I
_cod_database_code 1569178
_shelx_space_group_comment
;
The symmetry employed for this shelxl refinement is uniquely defined
by the following loop, which should always be used as a source of
symmetry information in preference to the above space-group names.
They are only intended as comments.
;
_shelx_estimated_absorpt_t_min 0.230
_shelx_estimated_absorpt_t_max 0.681

loop_
_space_group_symop_operation_xyz
'x, y, z'
'-x, -y, -z'

loop_
_atom_site_type_symbol
_atom_site_label
_atom_site_fract_x
_atom_site_fract_y
_atom_site_fract_z
_atom_site_U_iso_or_equiv
_atom_site_adp_type
_atom_site_calc_flag
_atom_site_occupancy
_atom_site_disorder_assembly
_atom_site_disorder_group
N N1 0.30399(19) 0.17913(18) 0.10488(13) 0.0247(4) Uani d 1 . .
C C2 0.3290(2) 0.2383(2) 0.01978(15) 0.0225(4) Uani d 1 . .
C C3 0.4616(2) 0.2740(2) -0.00101(16) 0.0257(4) Uani d 1 . .
H H3 0.546346 0.256542 0.044845 0.031 Uiso calc 1 . .
C C4 0.4787(2) 0.3357(2) -0.08731(16) 0.0260(4) Uani d 1 . .
S S5 0.32556(6) 0.36665(6) -0.17392(4) 0.02863(14) Uani d 1 . .
C C6 0.1753(2) 0.3113(2) -0.12982(16) 0.0233(4) Uani d 1 . .
C C7 0.1890(2) 0.2571(2) -0.04071(15) 0.0217(4) Uani d 1 . .
C C8 0.0808(2) 0.2101(2) 0.01257(16) 0.0232(4) Uani d 1 . .
C C9 -0.0709(2) 0.2027(2) -0.01054(17) 0.0274(4) Uani d 1 . .
H H9 -0.121736 0.232427 -0.071261 0.033 Uiso calc 1 . .
C C10 -0.1450(3) 0.1512(2) 0.05678(19) 0.0325(5) Uani d 1 . .
H H10 -0.248258 0.144580 0.041628 0.039 Uiso calc 1 . .
C C11 -0.0704(3) 0.1089(2) 0.1464(2) 0.0343(5) Uani d 1 . .
H H11 -0.123337 0.075406 0.192183 0.041 Uiso calc 1 . .
C C12 0.0799(3) 0.1145(2) 0.17078(18) 0.0306(5) Uani d 1 . .
H H12 0.130386 0.085282 0.231982 0.037 Uiso calc 1 . .
C C13 0.1528(2) 0.1643(2) 0.10218(16) 0.0242(4) Uani d 1 . .
S S14 0.43707(6) 0.13882(5) 0.19537(4) 0.02610(14) Uani d 1 . .
O O15 0.51358(18) 0.08036(17) 0.13778(13) 0.0340(4) Uani d 1 . .
O O16 0.35700(18) 0.05745(16) 0.25269(13) 0.0348(4) Uani d 1 . .
C C17 0.5680(2) 0.3040(2) 0.28468(16) 0.0255(4) Uani d 1 . .
C C18 0.7232(2) 0.3448(2) 0.30206(17) 0.0292(4) Uani d 1 . .
H H18 0.758342 0.286801 0.262936 0.035 Uiso calc 1 . .
C C19 0.8268(2) 0.4717(2) 0.37757(18) 0.0300(5) Uani d 1 . .
H H19 0.933551 0.500361 0.389998 0.036 Uiso calc 1 . .
C C20 0.7767(2) 0.5579(2) 0.43548(17) 0.0283(4) Uani d 1 . .
C C21 0.6195(3) 0.5153(2) 0.41441(17) 0.0296(4) Uani d 1 . .
H H21 0.583515 0.574240 0.451815 0.036 Uiso calc 1 . .
C C22 0.5146(2) 0.3889(2) 0.34013(17) 0.0293(4) Uani d 1 . .
H H22 0.407732 0.360408 0.327132 0.035 Uiso calc 1 . .
C C23 0.8899(3) 0.6957(3) 0.5167(2) 0.0407(6) Uani d 1 . .
H H23A 0.864225 0.774195 0.492812 0.061 Uiso calc 1 . .
H H23B 0.994618 0.707837 0.521106 0.061 Uiso calc 1 . .
H H23C 0.884507 0.694728 0.589017 0.061 Uiso calc 1 . .
S S24 0.63754(6) 0.38421(7) -0.11578(5) 0.03617(16) Uani d 1 . .
C C25 0.0371(2) 0.3359(2) -0.19783(16) 0.0241(4) Uani d 1 . .
C C26 0.0170(2) 0.4602(2) -0.16453(17) 0.0296(4) Uani d 1 . .
H H26 0.086969 0.525949 -0.096614 0.035 Uiso calc 1 . .
C C27 -0.1056(3) 0.4880(2) -0.23081(19) 0.0314(5) Uani d 1 . .
H H27 -0.119603 0.572988 -0.208273 0.038 Uiso calc 1 . .
C C28 -0.2076(2) 0.3919(2) -0.32976(18) 0.0314(5) Uani d 1 . .
H H28 -0.291812 0.410854 -0.374891 0.038 Uiso calc 1 . .
C C29 -0.1870(3) 0.2687(2) -0.36283(19) 0.0347(5) Uani d 1 . .
H H29 -0.257127 0.203008 -0.430764 0.042 Uiso calc 1 . .
C C30 -0.0641(2) 0.2401(2) -0.29718(18) 0.0307(5) Uani d 1 . .
H H30 -0.049704 0.155542 -0.320298 0.037 Uiso calc 1 . .
C C1L 0.4146(3) 0.1202(3) 0.6269(2) 0.0428(6) Uani d 1 . .
H H1L1 0.497653 0.085655 0.659362 0.051 Uiso calc 1 . .
H H1L2 0.444766 0.217600 0.670815 0.051 Uiso calc 1 . .
Cl Cl1 0.39459(7) 0.12334(6) 0.49086(4) 0.03707(15) Uani d 1 . .
Cl Cl2 0.24155(10) 0.01018(8) 0.63246(7) 0.0643(2) Uani d 1 . .

loop_
_atom_site_aniso_label
_atom_site_aniso_U_11
_atom_site_aniso_U_22
_atom_site_aniso_U_33
_atom_site_aniso_U_12
_atom_site_aniso_U_13
_atom_site_aniso_U_23
N1 0.0217(8) 0.0301(9) 0.0224(8) 0.0102(7) 0.0071(7) 0.0091(7)
C2 0.0227(9) 0.0237(9) 0.0193(9) 0.0093(8) 0.0057(7) 0.0043(7)
C3 0.0196(9) 0.0334(11) 0.0231(10) 0.0117(8) 0.0053(8) 0.0071(8)
C4 0.0223(10) 0.0309(10) 0.0223(9) 0.0099(8) 0.0068(8) 0.0031(8)
S5 0.0234(3) 0.0407(3) 0.0251(3) 0.0134(2) 0.0100(2) 0.0135(2)
C6 0.0208(9) 0.0260(9) 0.0217(9) 0.0094(8) 0.0066(8) 0.0039(7)
C7 0.0186(9) 0.0221(9) 0.0214(9) 0.0068(7) 0.0061(7) 0.0025(7)
C8 0.0215(9) 0.0231(9) 0.0227(9) 0.0069(8) 0.0083(8) 0.0025(7)
C9 0.0235(10) 0.0272(10) 0.0293(10) 0.0101(8) 0.0087(8) 0.0016(8)
C10 0.0233(10) 0.0323(11) 0.0392(12) 0.0074(9) 0.0148(9) 0.0009(9)
C11 0.0353(12) 0.0315(11) 0.0389(12) 0.0082(9) 0.0228(10) 0.0065(9)
C12 0.0332(11) 0.0310(11) 0.0290(10) 0.0106(9) 0.0146(9) 0.0088(8)
C13 0.0230(10) 0.0222(9) 0.0251(9) 0.0070(7) 0.0088(8) 0.0026(7)
S14 0.0270(3) 0.0274(3) 0.0231(2) 0.0119(2) 0.0059(2) 0.00851(19)
O15 0.0368(9) 0.0359(8) 0.0311(8) 0.0212(7) 0.0083(7) 0.0065(6)
O16 0.0364(9) 0.0340(8) 0.0311(8) 0.0104(7) 0.0087(7) 0.0158(6)
C17 0.0249(10) 0.0295(10) 0.0205(9) 0.0101(8) 0.0059(8) 0.0086(8)
C18 0.0282(11) 0.0358(11) 0.0283(10) 0.0171(9) 0.0108(9) 0.0105(9)
C19 0.0209(10) 0.0388(12) 0.0316(11) 0.0132(9) 0.0079(8) 0.0131(9)
C20 0.0268(10) 0.0320(11) 0.0246(10) 0.0107(9) 0.0063(8) 0.0114(8)
C21 0.0299(11) 0.0347(11) 0.0272(10) 0.0136(9) 0.0130(9) 0.0080(9)
C22 0.0228(10) 0.0359(11) 0.0294(11) 0.0109(9) 0.0107(8) 0.0074(9)
C23 0.0306(12) 0.0359(12) 0.0424(13) 0.0075(10) 0.0049(10) 0.0022(10)
S24 0.0232(3) 0.0523(3) 0.0324(3) 0.0119(2) 0.0123(2) 0.0099(2)
C25 0.0207(9) 0.0302(10) 0.0236(9) 0.0107(8) 0.0085(8) 0.0105(8)
C26 0.0259(10) 0.0337(11) 0.0267(10) 0.0128(9) 0.0067(8) 0.0040(8)
C27 0.0295(11) 0.0330(11) 0.0360(12) 0.0171(9) 0.0121(9) 0.0101(9)
C28 0.0203(10) 0.0405(12) 0.0357(11) 0.0133(9) 0.0093(9) 0.0157(9)
C29 0.0235(10) 0.0380(12) 0.0294(11) 0.0072(9) 0.0000(9) 0.0023(9)
C30 0.0262(11) 0.0293(10) 0.0321(11) 0.0108(9) 0.0059(9) 0.0051(9)
C1L 0.0435(14) 0.0464(14) 0.0294(12) 0.0120(11) 0.0072(10) 0.0091(10)
Cl1 0.0385(3) 0.0410(3) 0.0320(3) 0.0176(2) 0.0107(2) 0.0099(2)
Cl2 0.0688(5) 0.0593(4) 0.0611(5) 0.0072(4) 0.0338(4) 0.0209(4)

loop_
_atom_type_symbol
_atom_type_description
_atom_type_scat_dispersion_real
_atom_type_scat_dispersion_imag
_atom_type_scat_source
C C 0.0181 0.0091 'International Tables Vol C Tables 4.2.6.8 and 6.1.1.4'
H H 0.0000 0.0000 'International Tables Vol C Tables 4.2.6.8 and 6.1.1.4'
Cl Cl 0.3639 0.7018 'International Tables Vol C Tables 4.2.6.8 and 6.1.1.4'
N N 0.0311 0.0180 'International Tables Vol C Tables 4.2.6.8 and 6.1.1.4'
O O 0.0492 0.0322 'International Tables Vol C Tables 4.2.6.8 and 6.1.1.4'
S S 0.3331 0.5567 'International Tables Vol C Tables 4.2.6.8 and 6.1.1.4'

loop_
_geom_angle_atom_site_label_1
_geom_angle_atom_site_label_2
_geom_angle_atom_site_label_3
_geom_angle_site_symmetry_1
_geom_angle_site_symmetry_3
_geom_angle
_geom_angle_publ_flag
C2 N1 C13 . . 109.41(16) ?
C2 N1 S14 . . 123.30(14) ?
C13 N1 S14 . . 127.27(14) ?
C3 C2 N1 . . 126.56(18) ?
C3 C2 C7 . . 126.24(18) ?
N1 C2 C7 . . 107.19(17) ?
C2 C3 C4 . . 123.21(18) ?
C2 C3 H3 . . 118.4 ?
C4 C3 H3 . . 118.4 ?
C3 C4 S24 . . 125.67(16) ?
C3 C4 S5 . . 119.70(15) ?
S24 C4 S5 . . 114.63(12) ?
C6 S5 C4 . . 107.18(10) ?
C7 C6 C25 . . 126.27(18) ?
C7 C6 S5 . . 121.92(15) ?
C25 C6 S5 . . 111.76(14) ?
C6 C7 C2 . . 121.71(18) ?
C6 C7 C8 . . 130.91(18) ?
C2 C7 C8 . . 107.38(17) ?
C9 C8 C13 . . 119.53(19) ?
C9 C8 C7 . . 132.47(19) ?
C13 C8 C7 . . 108.00(17) ?
C10 C9 C8 . . 118.6(2) ?
C10 C9 H9 . . 120.7 ?
C8 C9 H9 . . 120.7 ?
C9 C10 C11 . . 120.9(2) ?
C9 C10 H10 . . 119.6 ?
C11 C10 H10 . . 119.6 ?
C10 C11 C12 . . 121.6(2) ?
C10 C11 H11 . . 119.2 ?
C12 C11 H11 . . 119.2 ?
C13 C12 C11 . . 117.3(2) ?
C13 C12 H12 . . 121.4 ?
C11 C12 H12 . . 121.4 ?
C12 C13 C8 . . 122.10(19) ?
C12 C13 N1 . . 129.92(19) ?
C8 C13 N1 . . 107.98(17) ?
O15 S14 O16 . . 120.02(10) ?
O15 S14 N1 . . 108.03(9) ?
O16 S14 N1 . . 105.28(9) ?
O15 S14 C17 . . 109.01(10) ?
O16 S14 C17 . . 109.45(10) ?
N1 S14 C17 . . 103.79(9) ?
C18 C17 C22 . . 121.13(19) ?
C18 C17 S14 . . 119.48(16) ?
C22 C17 S14 . . 119.34(16) ?
C17 C18 C19 . . 119.0(2) ?
C17 C18 H18 . . 120.5 ?
C19 C18 H18 . . 120.5 ?
C18 C19 C20 . . 121.1(2) ?
C18 C19 H19 . . 119.5 ?
C20 C19 H19 . . 119.5 ?
C21 C20 C19 . . 118.5(2) ?
C21 C20 C23 . . 120.8(2) ?
C19 C20 C23 . . 120.6(2) ?
C22 C21 C20 . . 121.3(2) ?
C22 C21 H21 . . 119.4 ?
C20 C21 H21 . . 119.4 ?
C21 C22 C17 . . 119.0(2) ?
C21 C22 H22 . . 120.5 ?
C17 C22 H22 . . 120.5 ?
C20 C23 H23A . . 109.5 ?
C20 C23 H23B . . 109.5 ?
H23A C23 H23B . . 109.5 ?
C20 C23 H23C . . 109.5 ?
H23A C23 H23C . . 109.5 ?
H23B C23 H23C . . 109.5 ?
C30 C25 C26 . . 120.25(19) ?
C30 C25 C6 . . 120.14(18) ?
C26 C25 C6 . . 119.45(18) ?
C27 C26 C25 . . 119.8(2) ?
C27 C26 H26 . . 120.1 ?
C25 C26 H26 . . 120.1 ?
C28 C27 C26 . . 120.1(2) ?
C28 C27 H27 . . 120.0 ?
C26 C27 H27 . . 120.0 ?
C29 C28 C27 . . 120.0(2) ?
C29 C28 H28 . . 120.0 ?
C27 C28 H28 . . 120.0 ?
C28 C29 C30 . . 120.3(2) ?
C28 C29 H29 . . 119.8 ?
C30 C29 H29 . . 119.8 ?
C25 C30 C29 . . 119.5(2) ?
C25 C30 H30 . . 120.2 ?
C29 C30 H30 . . 120.2 ?
Cl2 C1L Cl1 . . 111.26(14) ?
Cl2 C1L H1L1 . . 109.4 ?
Cl1 C1L H1L1 . . 109.4 ?
Cl2 C1L H1L2 . . 109.4 ?
Cl1 C1L H1L2 . . 109.4 ?
H1L1 C1L H1L2 . . 108.0 ?

loop_
_geom_bond_atom_site_label_1
_geom_bond_atom_site_label_2
_geom_bond_site_symmetry_2
_geom_bond_distance
_geom_bond_publ_flag
N1 C2 . 1.405(3) ?
N1 C13 . 1.436(3) ?
N1 S14 . 1.6771(17) ?
C2 C3 . 1.367(3) ?
C2 C7 . 1.446(3) ?
C3 C4 . 1.412(3) ?
C3 H3 . 0.9500 ?
C4 S24 . 1.665(2) ?
C4 S5 . 1.732(2) ?
S5 C6 . 1.721(2) ?
C6 C7 . 1.361(3) ?
C6 C25 . 1.494(3) ?
C7 C8 . 1.453(3) ?
C8 C9 . 1.401(3) ?
C8 C13 . 1.402(3) ?
C9 C10 . 1.381(3) ?
C9 H9 . 0.9500 ?
C10 C11 . 1.391(3) ?
C10 H10 . 0.9500 ?
C11 C12 . 1.391(3) ?
C11 H11 . 0.9500 ?
C12 C13 . 1.383(3) ?
C12 H12 . 0.9500 ?
S14 O15 . 1.4257(16) ?
S14 O16 . 1.4274(16) ?
S14 C17 . 1.758(2) ?
C17 C18 . 1.384(3) ?
C17 C22 . 1.391(3) ?
C18 C19 . 1.389(3) ?
C18 H18 . 0.9500 ?
C19 C20 . 1.395(3) ?
C19 H19 . 0.9500 ?
C20 C21 . 1.391(3) ?
C20 C23 . 1.506(3) ?
C21 C22 . 1.382(3) ?
C21 H21 . 0.9500 ?
C22 H22 . 0.9500 ?
C23 H23A . 0.9800 ?
C23 H23B . 0.9800 ?
C23 H23C . 0.9800 ?
C25 C30 . 1.386(3) ?
C25 C26 . 1.388(3) ?
C26 C27 . 1.388(3) ?
C26 H26 . 0.9500 ?
C27 C28 . 1.385(3) ?
C27 H27 . 0.9500 ?
C28 C29 . 1.380(3) ?
C28 H28 . 0.9500 ?
C29 C30 . 1.391(3) ?
C29 H29 . 0.9500 ?
C30 H30 . 0.9500 ?
C1L Cl2 . 1.757(3) ?
C1L Cl1 . 1.761(2) ?
C1L H1L1 . 0.9900 ?
C1L H1L2 . 0.9900 ?

loop_
_geom_torsion_atom_site_label_1
_geom_torsion_atom_site_label_2
_geom_torsion_atom_site_label_3
_geom_torsion_atom_site_label_4
_geom_torsion_site_symmetry_1
_geom_torsion_site_symmetry_2
_geom_torsion_site_symmetry_3
_geom_torsion_site_symmetry_4
_geom_torsion
_geom_torsion_publ_flag
C13 N1 C2 C3 . . . . 176.94(19) ?
S14 N1 C2 C3 . . . . -1.4(3) ?
C13 N1 C2 C7 . . . . -2.0(2) ?
S14 N1 C2 C7 . . . . 179.68(13) ?
N1 C2 C3 C4 . . . . -178.83(18) ?
C7 C2 C3 C4 . . . . -0.1(3) ?
C2 C3 C4 S24 . . . . 178.86(16) ?
C2 C3 C4 S5 . . . . -1.0(3) ?
C3 C4 S5 C6 . . . . 0.5(2) ?
S24 C4 S5 C6 . . . . -179.37(11) ?
C4 S5 C6 C7 . . . . 1.1(2) ?
C4 S5 C6 C25 . . . . 178.86(14) ?
C25 C6 C7 C2 . . . . -179.66(18) ?
S5 C6 C7 C2 . . . . -2.2(3) ?
C25 C6 C7 C8 . . . . -0.2(3) ?
S5 C6 C7 C8 . . . . 177.20(16) ?
C3 C2 C7 C6 . . . . 1.9(3) ?
N1 C2 C7 C6 . . . . -179.21(17) ?
C3 C2 C7 C8 . . . . -177.69(19) ?
N1 C2 C7 C8 . . . . 1.2(2) ?
C6 C7 C8 C9 . . . . 1.2(4) ?
C2 C7 C8 C9 . . . . -179.3(2) ?
C6 C7 C8 C13 . . . . -179.5(2) ?
C2 C7 C8 C13 . . . . 0.0(2) ?
C13 C8 C9 C10 . . . . 0.5(3) ?
C7 C8 C9 C10 . . . . 179.7(2) ?
C8 C9 C10 C11 . . . . 0.7(3) ?
C9 C10 C11 C12 . . . . -1.1(3) ?
C10 C11 C12 C13 . . . . 0.2(3) ?
C11 C12 C13 C8 . . . . 1.1(3) ?
C11 C12 C13 N1 . . . . -178.4(2) ?
C9 C8 C13 C12 . . . . -1.4(3) ?
C7 C8 C13 C12 . . . . 179.21(18) ?
C9 C8 C13 N1 . . . . 178.17(17) ?
C7 C8 C13 N1 . . . . -1.2(2) ?
C2 N1 C13 C12 . . . . -178.4(2) ?
S14 N1 C13 C12 . . . . -0.2(3) ?
C2 N1 C13 C8 . . . . 2.0(2) ?
S14 N1 C13 C8 . . . . -179.75(14) ?
C2 N1 S14 O15 . . . . -39.63(18) ?
C13 N1 S14 O15 . . . . 142.36(17) ?
C2 N1 S14 O16 . . . . -169.00(16) ?
C13 N1 S14 O16 . . . . 12.99(19) ?
C2 N1 S14 C17 . . . . 76.01(17) ?
C13 N1 S14 C17 . . . . -102.00(18) ?
O15 S14 C17 C18 . . . . -10.2(2) ?
O16 S14 C17 C18 . . . . 122.83(17) ?
N1 S14 C17 C18 . . . . -125.19(17) ?
O15 S14 C17 C22 . . . . 172.41(16) ?
O16 S14 C17 C22 . . . . -54.52(19) ?
N1 S14 C17 C22 . . . . 57.47(18) ?
C22 C17 C18 C19 . . . . 1.0(3) ?
S14 C17 C18 C19 . . . . -176.29(16) ?
C17 C18 C19 C20 . . . . -0.1(3) ?
C18 C19 C20 C21 . . . . -1.3(3) ?
C18 C19 C20 C23 . . . . -179.6(2) ?
C19 C20 C21 C22 . . . . 1.7(3) ?
C23 C20 C21 C22 . . . . -179.9(2) ?
C20 C21 C22 C17 . . . . -0.8(3) ?
C18 C17 C22 C21 . . . . -0.6(3) ?
S14 C17 C22 C21 . . . . 176.71(16) ?
C7 C6 C25 C30 . . . . -100.3(3) ?
S5 C6 C25 C30 . . . . 82.0(2) ?
C7 C6 C25 C26 . . . . 84.2(3) ?
S5 C6 C25 C26 . . . . -93.4(2) ?
C30 C25 C26 C27 . . . . 0.4(3) ?
C6 C25 C26 C27 . . . . 175.86(19) ?
C25 C26 C27 C28 . . . . 0.1(3) ?
C26 C27 C28 C29 . . . . -0.3(3) ?
C27 C28 C29 C30 . . . . 0.0(3) ?
C26 C25 C30 C29 . . . . -0.7(3) ?
C6 C25 C30 C29 . . . . -176.1(2) ?
C28 C29 C30 C25 . . . . 0.4(3) ?
